data_7050718
loop_
_publ_author_name
'Das, Chayan'
'Peng, Shie-Ming'
'Lee, Gene-Hsiang'
'Goswami, Sreebrata'

_publ_section_title
;
 Osmium(II) complexes of 2-[(arylamido)phenylazo]pyridines. New
 examples of deamination reactions---X-ray structure and redox
 propertiesElectronic supplementary information (ESI) available:
 partial energy level diagrams and molecular orbitals of 1a, 2a and 4a,
 UV-vis spectra of 4 complexes and cyclic voltammograms of 1b, 2b and
 4b. See http://www.rsc.org/suppdata/nj/b1/b108507g/
;
_journal_issue 2
_journal_name_full 'New Journal of Chemistry'
_journal_page_first 222
_journal_paper_doi 10.1039/b108507g
_journal_volume 26
_journal_year 2002
_chemical_formula_sum 'C28 H22 Br N7 Os'
_chemical_formula_weight 726.64
_chemical_name_systematic
; 
? 
;
_space_group_IT_number 14
_symmetry_cell_setting monoclinic
_symmetry_space_group_name_Hall '-P 2yn'
_symmetry_space_group_name_H-M 'P 1 21/n 1'
_atom_sites_solution_hydrogens geom
_atom_sites_solution_primary direct
_atom_sites_solution_secondary difmap
_audit_creation_method SHELXL-97
_cell_angle_alpha 90.00
_cell_angle_beta 91.36(2)
_cell_angle_gamma 90.00
_cell_formula_units_Z 4
_cell_length_a 13.643(2)
_cell_length_b 14.1915(18)
_cell_length_c 13.850(3)
_cell_measurement_reflns_used 25
_cell_measurement_temperature 295(2)
_cell_measurement_theta_max 12.00
_cell_measurement_theta_min 9.26
_cell_volume 2680.8(8)
_computing_cell_refinement 'Enraf-Nonius CAD4'
_computing_data_collection 'Enraf-Nonius CAD4'
_computing_data_reduction 'Bruker SHELXTL'
_computing_molecular_graphics 'Bruker SHELXTL'
_computing_publication_material 'Bruker SHELXTL'
_computing_structure_refinement 'SHELXL-97 (Sheldrick, 1997)'
_computing_structure_solution 'SHELXS-97 (Sheldrick, 1990)'
_diffrn_ambient_temperature 295(2)
_diffrn_measured_fraction_theta_full 1.000
_diffrn_measured_fraction_theta_max 1.000
_diffrn_measurement_device_type 'Enraf-Nonius CAD4'
_diffrn_measurement_method '\w--2\q scans'
_diffrn_radiation_monochromator graphite
_diffrn_radiation_source 'fine-focus sealed tube'
_diffrn_radiation_type MoK\a
_diffrn_radiation_wavelength 0.71073
_diffrn_reflns_av_R_equivalents 0.0000
_diffrn_reflns_av_sigmaI/netI 0.0526
_diffrn_reflns_limit_h_max 16
_diffrn_reflns_limit_h_min -16
_diffrn_reflns_limit_k_max 16
_diffrn_reflns_limit_k_min 0
_diffrn_reflns_limit_l_max 16
_diffrn_reflns_limit_l_min 0
_diffrn_reflns_number 4731
_diffrn_reflns_theta_full 25.00
_diffrn_reflns_theta_max 25.00
_diffrn_reflns_theta_min 2.05
_diffrn_standards_decay_% 0
_diffrn_standards_interval_time 60
_diffrn_standards_number 3
_exptl_absorpt_coefficient_mu 6.278
_exptl_absorpt_correction_T_max 0.5687
_exptl_absorpt_correction_T_min 0.2181
_exptl_absorpt_correction_type 'empirical used psi-scan'
_exptl_crystal_colour black
_exptl_crystal_density_diffrn 1.800
_exptl_crystal_density_meas ?
_exptl_crystal_density_method 'not measured'
_exptl_crystal_description plate
_exptl_crystal_F_000 1400
_exptl_crystal_size_max 0.50
_exptl_crystal_size_mid 0.50
_exptl_crystal_size_min 0.20
_refine_diff_density_max 0.938
_refine_diff_density_min -0.668
_refine_diff_density_rms 0.110
_refine_ls_extinction_method none
_refine_ls_goodness_of_fit_ref 1.033
_refine_ls_hydrogen_treatment mixed
_refine_ls_matrix_type full
_refine_ls_number_parameters 334
_refine_ls_number_reflns 4731
_refine_ls_number_restraints 0
_refine_ls_restrained_S_all 1.033
_refine_ls_R_factor_all 0.0764
_refine_ls_R_factor_gt 0.0353
_refine_ls_shift/su_max 0.001
_refine_ls_shift/su_mean 0.000
_refine_ls_structure_factor_coef Fsqd
_refine_ls_weighting_details 'calc w=1/[\s^2^(Fo^2^)+(0.0281P)^2^+0.0000P] where  P=(Fo^2^+2Fc^2^)/3'
_refine_ls_weighting_scheme calc
_refine_ls_wR_factor_gt 0.0650
_refine_ls_wR_factor_ref 0.0717
_reflns_number_gt 3025
_reflns_number_total 4731
_reflns_threshold_expression >2sigma(I)
_cod_data_source_file b108507g.txt
_cod_data_source_block ic7676
_cod_depositor_comments
;
The following automatic conversions were performed:
'_symmetry_cell_setting' value 'Monoclinic' changed to 'monoclinic'
according to '/home/saulius/struct/CIF-dictionaries/cif_core.dic'
dictionary named 'cif_core.dic' version 2.4.1 from 2010-06-29.

Automatic conversion script
Id: cif_fix_enum 1527 2010-12-29 10:47:43Z saulius 

The following automatic conversions were performed:

'_exptl_crystal_density_meas' value 'not_measured' was changed to '?'
- the value is perceived as not measured.

Automatic conversion script
Id: cif_fix_values 3008 2015-01-20 13:52:24Z robertas 
;
_cod_original_sg_symbol_H-M P2(1)/n
_cod_database_code 7050718

loop_
_symmetry_equiv_pos_as_xyz
'x, y, z'
'-x+1/2, y+1/2, -z+1/2'
'-x, -y, -z'
'x-1/2, -y-1/2, z-1/2'

loop_
_atom_site_label
_atom_site_type_symbol
_atom_site_fract_x
_atom_site_fract_y
_atom_site_fract_z
_atom_site_U_iso_or_equiv
_atom_site_adp_type
_atom_site_occupancy
_atom_site_symmetry_multiplicity
_atom_site_calc_flag
_atom_site_refinement_flags
_atom_site_disorder_assembly
_atom_site_disorder_group
Os Os 0.007254(19) 0.293133(18) 0.71530(2) 0.05351(11) Uani 1 1 d . . .
Br Br -0.06032(6) 0.44792(5) 0.77569(6) 0.0808(3) Uani 1 1 d . . .
N1 N -0.0580(4) 0.3306(3) 0.5836(4) 0.0573(16) Uani 1 1 d . . .
N2 N 0.1064(4) 0.3768(4) 0.5569(4) 0.0562(15) Uani 1 1 d . . .
N3 N 0.1142(4) 0.3527(3) 0.6483(4) 0.0491(14) Uani 1 1 d . . .
N4 N 0.1057(4) 0.3018(3) 0.8241(4) 0.0617(16) Uani 1 1 d . . .
N5 N -0.1016(4) 0.2141(4) 0.7806(4) 0.0606(15) Uani 1 1 d . . .
N6 N -0.0295(4) 0.0928(3) 0.6936(4) 0.0582(15) Uani 1 1 d . . .
N7 N 0.0303(4) 0.1650(3) 0.6730(4) 0.0525(14) Uani 1 1 d . . .
C1 C -0.1513(6) 0.3289(5) 0.5515(7) 0.080(3) Uani 1 1 d . . .
H1A H -0.1995 0.3076 0.5926 0.096 Uiso 1 1 calc R . .
C2 C -0.1781(7) 0.3573(6) 0.4605(8) 0.089(3) Uani 1 1 d . . .
H2A H -0.2436 0.3546 0.4405 0.106 Uiso 1 1 calc R . .
C3 C -0.1082(6) 0.3901(5) 0.3979(7) 0.084(3) Uani 1 1 d . . .
H3A H -0.1256 0.4104 0.3360 0.100 Uiso 1 1 calc R . .
C4 C -0.0130(6) 0.3918(5) 0.4301(6) 0.072(2) Uani 1 1 d . . .
H4A H 0.0354 0.4117 0.3886 0.086 Uiso 1 1 calc R . .
C5 C 0.0132(5) 0.3645(4) 0.5237(5) 0.0548(18) Uani 1 1 d . . .
C6 C 0.1979(4) 0.3714(4) 0.7014(5) 0.0505(17) Uani 1 1 d . . .
C7 C 0.2818(5) 0.4118(4) 0.6636(6) 0.062(2) Uani 1 1 d . . .
H7A H 0.2836 0.4278 0.5986 0.074 Uiso 1 1 calc R . .
C8 C 0.3601(5) 0.4274(5) 0.7221(6) 0.069(2) Uani 1 1 d . . .
H8A H 0.4160 0.4554 0.6978 0.083 Uiso 1 1 calc R . .
C9 C 0.3575(5) 0.4021(5) 0.8180(6) 0.069(2) Uani 1 1 d . . .
H9A H 0.4128 0.4127 0.8572 0.082 Uiso 1 1 calc R . .
C10 C 0.2759(5) 0.3616(4) 0.8582(5) 0.064(2) Uani 1 1 d . . .
H10A H 0.2760 0.3454 0.9233 0.077 Uiso 1 1 calc R . .
C11 C 0.1931(5) 0.3454(4) 0.7992(6) 0.0557(18) Uani 1 1 d . . .
C12 C 0.0896(5) 0.2799(5) 0.9230(6) 0.065(2) Uani 1 1 d . . .
C13 C 0.0947(6) 0.3467(6) 0.9952(7) 0.097(3) Uani 1 1 d . . .
H13A H 0.1105 0.4088 0.9808 0.117 Uiso 1 1 calc R . .
C14 C 0.0760(8) 0.3205(7) 1.0900(7) 0.121(4) Uani 1 1 d . . .
H14A H 0.0796 0.3652 1.1390 0.145 Uiso 1 1 calc R . .
C15 C 0.0522(7) 0.2290(9) 1.1112(7) 0.118(4) Uani 1 1 d . . .
H15A H 0.0412 0.2114 1.1747 0.141 Uiso 1 1 calc R . .
C16 C 0.0448(6) 0.1642(6) 1.0392(7) 0.094(3) Uani 1 1 d . . .
H16A H 0.0262 0.1029 1.0536 0.112 Uiso 1 1 calc R . .
C17 C 0.0642(5) 0.1877(5) 0.9462(6) 0.075(2) Uani 1 1 d . . .
H17A H 0.0604 0.1421 0.8981 0.090 Uiso 1 1 calc R . .
C18 C -0.1677(5) 0.2412(6) 0.8460(6) 0.087(3) Uani 1 1 d . . .
H18A H -0.1687 0.3040 0.8652 0.104 Uiso 1 1 calc R . .
C19 C -0.2328(6) 0.1809(6) 0.8846(7) 0.092(3) Uani 1 1 d . . .
H19A H -0.2778 0.2026 0.9288 0.110 Uiso 1 1 calc R . .
C20 C -0.2322(6) 0.0875(6) 0.8585(6) 0.083(3) Uani 1 1 d . . .
H20A H -0.2763 0.0453 0.8849 0.099 Uiso 1 1 calc R . .
C21 C -0.1663(5) 0.0582(5) 0.7937(6) 0.072(2) Uani 1 1 d . . .
H21A H -0.1651 -0.0047 0.7751 0.086 Uiso 1 1 calc R . .
C22 C -0.1001(5) 0.1214(5) 0.7546(5) 0.0579(18) Uani 1 1 d . . .
C23 C 0.1086(5) 0.1368(4) 0.6122(5) 0.0480(16) Uani 1 1 d . . .
C24 C 0.0874(6) 0.1005(5) 0.5238(6) 0.082(2) Uani 1 1 d . . .
H24A H 0.0228 0.0959 0.5013 0.099 Uiso 1 1 calc R . .
C25 C 0.1638(9) 0.0703(6) 0.4674(7) 0.106(4) Uani 1 1 d . . .
H25A H 0.1503 0.0435 0.4073 0.127 Uiso 1 1 calc R . .
C26 C 0.2572(8) 0.0796(6) 0.4989(8) 0.110(4) Uani 1 1 d . . .
H26A H 0.3080 0.0606 0.4598 0.132 Uiso 1 1 calc R . .
C27 C 0.2778(6) 0.1162(6) 0.5871(8) 0.098(3) Uani 1 1 d . . .
H27A H 0.3426 0.1213 0.6087 0.118 Uiso 1 1 calc R . .
C28 C 0.2029(5) 0.1460(5) 0.6452(6) 0.069(2) Uani 1 1 d . . .
H28A H 0.2166 0.1719 0.7057 0.083 Uiso 1 1 calc R . .

loop_
_atom_site_aniso_label
_atom_site_aniso_U_11
_atom_site_aniso_U_22
_atom_site_aniso_U_33
_atom_site_aniso_U_23
_atom_site_aniso_U_13
_atom_site_aniso_U_12
Os 0.04657(16) 0.04216(14) 0.0727(2) -0.00470(16) 0.02084(12) -0.00324(14)
Br 0.0920(6) 0.0501(4) 0.1024(7) -0.0067(4) 0.0444(5) 0.0077(4)
N1 0.043(3) 0.048(3) 0.081(5) -0.015(3) 0.018(3) -0.004(3)
N2 0.047(4) 0.057(3) 0.065(4) 0.002(3) 0.011(3) -0.002(3)
N3 0.048(3) 0.041(3) 0.059(4) -0.008(3) 0.014(3) -0.005(2)
N4 0.074(4) 0.040(3) 0.072(4) -0.005(3) 0.030(3) -0.006(3)
N5 0.048(3) 0.053(3) 0.082(4) -0.002(3) 0.025(3) -0.005(3)
N6 0.062(4) 0.045(3) 0.069(4) -0.009(3) 0.010(3) -0.011(3)
N7 0.050(3) 0.039(3) 0.069(4) 0.001(3) 0.007(3) 0.000(2)
C1 0.052(5) 0.067(5) 0.120(8) -0.009(5) 0.015(5) -0.004(4)
C2 0.077(6) 0.070(6) 0.117(9) -0.015(6) -0.016(6) -0.003(5)
C3 0.080(6) 0.065(5) 0.104(8) -0.001(5) -0.025(6) -0.005(5)
C4 0.069(6) 0.063(5) 0.083(7) -0.002(4) 0.002(5) -0.008(4)
C5 0.055(5) 0.044(4) 0.065(5) -0.009(4) 0.004(4) 0.005(3)
C6 0.039(4) 0.039(3) 0.074(5) -0.005(4) 0.002(4) -0.006(3)
C7 0.056(5) 0.056(4) 0.073(6) -0.004(4) 0.012(4) -0.005(3)
C8 0.053(5) 0.075(5) 0.081(6) -0.009(5) 0.017(4) -0.014(4)
C9 0.056(5) 0.069(5) 0.080(6) -0.023(4) -0.004(4) -0.007(4)
C10 0.075(5) 0.054(4) 0.065(5) -0.002(4) -0.006(4) -0.003(4)
C11 0.057(5) 0.038(4) 0.072(6) -0.008(4) 0.006(4) 0.000(3)
C12 0.063(5) 0.062(5) 0.072(6) -0.010(4) 0.015(4) -0.004(4)
C13 0.142(9) 0.067(6) 0.085(7) -0.014(5) 0.040(6) -0.017(5)
C14 0.181(11) 0.104(8) 0.080(8) -0.023(6) 0.047(7) -0.005(7)
C15 0.138(9) 0.147(10) 0.070(7) 0.017(7) 0.036(6) -0.021(8)
C16 0.106(7) 0.082(6) 0.094(8) 0.006(6) 0.030(6) -0.021(5)
C17 0.081(6) 0.068(6) 0.078(6) 0.003(4) 0.017(4) -0.020(4)
C18 0.070(5) 0.074(5) 0.118(7) -0.019(5) 0.054(5) -0.011(4)
C19 0.067(5) 0.086(6) 0.125(8) -0.008(5) 0.043(5) -0.020(4)
C20 0.069(5) 0.079(6) 0.102(7) 0.009(5) 0.029(5) -0.028(4)
C21 0.058(5) 0.066(5) 0.092(6) -0.005(4) 0.009(4) -0.025(4)
C22 0.049(4) 0.058(4) 0.067(5) -0.006(4) 0.016(4) -0.010(3)
C23 0.060(5) 0.033(3) 0.051(5) -0.003(3) 0.016(4) -0.001(3)
C24 0.104(7) 0.074(6) 0.069(6) -0.001(5) 0.004(5) 0.011(5)
C25 0.180(11) 0.079(6) 0.060(7) -0.010(5) 0.036(8) 0.005(8)
C26 0.146(10) 0.060(6) 0.128(11) 0.015(6) 0.094(9) 0.020(6)
C27 0.066(6) 0.071(6) 0.159(10) 0.004(6) 0.046(6) 0.005(4)
C28 0.058(5) 0.056(4) 0.094(6) -0.009(4) 0.016(4) -0.001(4)

loop_
_atom_type_symbol
_atom_type_description
_atom_type_scat_dispersion_real
_atom_type_scat_dispersion_imag
_atom_type_scat_source
C C 0.0033 0.0016 'International Tables Vol C Tables 4.2.6.8 and 6.1.1.4'
H H 0.0000 0.0000 'International Tables Vol C Tables 4.2.6.8 and 6.1.1.4'
N N 0.0061 0.0033 'International Tables Vol C Tables 4.2.6.8 and 6.1.1.4'
Br Br -0.2901 2.4595 'International Tables Vol C Tables 4.2.6.8 and 6.1.1.4'
Os Os -1.2165 7.6030 'International Tables Vol C Tables 4.2.6.8 and 6.1.1.4'

loop_
_geom_angle_atom_site_label_1
_geom_angle_atom_site_label_2
_geom_angle_atom_site_label_3
_geom_angle
_geom_angle_site_symmetry_1
_geom_angle_site_symmetry_3
_geom_angle_publ_flag
N7 Os N3 97.7(2) . . ?
N7 Os N4 100.1(2) . . ?
N3 Os N4 80.5(2) . . ?
N7 Os N1 92.5(2) . . ?
N3 Os N1 77.3(2) . . ?
N4 Os N1 155.7(2) . . ?
N7 Os N5 75.5(2) . . ?
N3 Os N5 173.2(2) . . ?
N4 Os N5 100.3(2) . . ?
N1 Os N5 102.9(2) . . ?
N7 Os Br 167.59(15) . . ?
N3 Os Br 93.67(14) . . ?
N4 Os Br 86.63(14) . . ?
N1 Os Br 85.19(13) . . ?
N5 Os Br 93.12(15) . . ?
C1 N1 C5 118.9(7) . . ?
C1 N1 Os 132.1(6) . . ?
C5 N1 Os 108.9(5) . . ?
N3 N2 C5 110.4(5) . . ?
N2 N3 C6 121.0(5) . . ?
N2 N3 Os 122.0(4) . . ?
C6 N3 Os 117.0(5) . . ?
C11 N4 C12 119.1(6) . . ?
C11 N4 Os 113.8(5) . . ?
C12 N4 Os 126.5(4) . . ?
C18 N5 C22 117.8(6) . . ?
C18 N5 Os 129.3(5) . . ?
C22 N5 Os 112.9(4) . . ?
N7 N6 C22 110.3(5) . . ?
N6 N7 C23 112.1(5) . . ?
N6 N7 Os 123.2(4) . . ?
C23 N7 Os 124.6(4) . . ?
N1 C1 C2 122.2(8) . . ?
C1 C2 C3 120.3(9) . . ?
C4 C3 C2 117.8(8) . . ?
C3 C4 C5 121.4(8) . . ?
N2 C5 N1 120.6(7) . . ?
N2 C5 C4 120.0(7) . . ?
N1 C5 C4 119.3(7) . . ?
N3 C6 C7 124.1(7) . . ?
N3 C6 C11 114.2(6) . . ?
C7 C6 C11 121.7(6) . . ?
C8 C7 C6 119.4(7) . . ?
C7 C8 C9 120.0(7) . . ?
C8 C9 C10 122.4(7) . . ?
C9 C10 C11 118.7(7) . . ?
N4 C11 C10 127.7(7) . . ?
N4 C11 C6 114.4(6) . . ?
C10 C11 C6 117.8(6) . . ?
C13 C12 C17 119.1(7) . . ?
C13 C12 N4 122.8(7) . . ?
C17 C12 N4 118.1(7) . . ?
C12 C13 C14 119.5(8) . . ?
C15 C14 C13 120.2(9) . . ?
C16 C15 C14 119.8(9) . . ?
C15 C16 C17 121.0(8) . . ?
C16 C17 C12 120.2(8) . . ?
N5 C18 C19 122.7(7) . . ?
C18 C19 C20 119.9(8) . . ?
C21 C20 C19 118.6(7) . . ?
C20 C21 C22 120.6(7) . . ?
N6 C22 N5 117.9(5) . . ?
N6 C22 C21 121.7(6) . . ?
N5 C22 C21 120.3(6) . . ?
C24 C23 C28 121.4(7) . . ?
C24 C23 N7 119.4(7) . . ?
C28 C23 N7 119.2(6) . . ?
C23 C24 C25 118.7(9) . . ?
C26 C25 C24 120.5(10) . . ?
C25 C26 C27 120.5(9) . . ?
C26 C27 C28 120.2(9) . . ?
C23 C28 C27 118.7(8) . . ?

loop_
_geom_bond_atom_site_label_1
_geom_bond_atom_site_label_2
_geom_bond_distance
_geom_bond_site_symmetry_2
_geom_bond_publ_flag
Os N7 1.938(5) . ?
Os N3 1.941(5) . ?
Os N4 1.998(6) . ?
Os N1 2.079(6) . ?
Os N5 2.084(5) . ?
Os Br 2.5321(8) . ?
N1 C1 1.340(9) . ?
N1 C5 1.378(8) . ?
N2 N3 1.313(7) . ?
N2 C5 1.353(7) . ?
N3 C6 1.369(7) . ?
N4 C11 1.395(8) . ?
N4 C12 1.426(9) . ?
N5 C18 1.349(8) . ?
N5 C22 1.364(8) . ?
N6 N7 1.345(6) . ?
N6 C22 1.359(7) . ?
N7 C23 1.433(7) . ?
C1 C2 1.364(11) . ?
C2 C3 1.385(11) . ?
C3 C4 1.363(9) . ?
C4 C5 1.392(9) . ?
C6 C7 1.394(8) . ?
C6 C11 1.406(9) . ?
C7 C8 1.343(9) . ?
C8 C9 1.378(9) . ?
C9 C10 1.383(9) . ?
C10 C11 1.398(9) . ?
C12 C13 1.379(10) . ?
C12 C17 1.393(9) . ?
C13 C14 1.393(11) . ?
C14 C15 1.372(12) . ?
C15 C16 1.358(12) . ?
C16 C17 1.362(10) . ?
C18 C19 1.353(9) . ?
C19 C20 1.374(10) . ?
C20 C21 1.351(9) . ?
C21 C22 1.392(8) . ?
C23 C24 1.354(9) . ?
C23 C28 1.360(9) . ?
C24 C25 1.385(11) . ?
C25 C26 1.344(13) . ?
C26 C27 1.350(12) . ?
C27 C28 1.383(10) . ?
